data_2221029
loop_
_publ_author_name
'Gopal, Veshal'
'Bhadbhade, Mohan'
'Chan, Daniel Shiu Hin'
'Leu, Chao-wei'
'Black, David StC'
'Kumar, Naresh'

_publ_section_title
;
 2-Bromo-5,7-dimethoxy-4-phenylquinoline
;
_journal_coeditor_code CI2767
_journal_issue 3
_journal_name_full 'Acta Crystallographica Section E'
_journal_page_first o635
_journal_paper_doi 10.1107/S160053680900587X
_journal_volume 65
_journal_year 2009
_chemical_formula_iupac 'C17 H14 Br N O2'
_chemical_formula_moiety 'C17 H14 Br N O2'
_chemical_formula_sum 'C17 H14 Br N O2'
_chemical_formula_weight 344.20
_chemical_name_systematic
;
2-Bromo-5,7-dimethoxy-4-phenylquinoline
;
_space_group_IT_number 2
_symmetry_cell_setting triclinic
_symmetry_space_group_name_Hall '-P 1'
_symmetry_space_group_name_H-M 'P -1'
_atom_sites_solution_hydrogens geom
_atom_sites_solution_primary direct
_atom_sites_solution_secondary difmap
_audit_creation_method SHELXL97
_cell_angle_alpha 93.4990(10)
_cell_angle_beta 95.1540(10)
_cell_angle_gamma 91.8380(10)
_cell_formula_units_Z 4
_cell_length_a 9.7698(2)
_cell_length_b 9.9799(3)
_cell_length_c 14.8076(4)
_cell_measurement_reflns_used 9202
_cell_measurement_temperature 150(2)
_cell_measurement_theta_max 27.95
_cell_measurement_theta_min 2.39
_cell_volume 1434.22(7)
_computing_cell_refinement 'SAINT (Bruker, 2007)'
_computing_data_collection 'APEX2 (Bruker, 2007)'
_computing_data_reduction 'SAINT (Bruker, 2007)'
_computing_molecular_graphics 'SHELXTL-Plus (Sheldrick, 2008)'
_computing_publication_material 'SHELXL97 (Sheldrick, 2008)'
_computing_structure_refinement 'SHELXL97 (Sheldrick, 2008)'
_computing_structure_solution 'SHELXS97 (Sheldrick, 2008)'
_diffrn_ambient_temperature 150(2)
_diffrn_measured_fraction_theta_full 0.991
_diffrn_measured_fraction_theta_max 0.991
_diffrn_measurement_device_type 'Bruker Kappa APEXII CCD area-detector'
_diffrn_measurement_method '\f scans, and \w scans with \k offsets'
_diffrn_radiation_monochromator graphite
_diffrn_radiation_source 'fine-focus sealed tube'
_diffrn_radiation_type MoK\a
_diffrn_radiation_wavelength 0.71073
_diffrn_reflns_av_R_equivalents 0.0604
_diffrn_reflns_av_sigmaI/netI 0.0400
_diffrn_reflns_limit_h_max 11
_diffrn_reflns_limit_h_min -11
_diffrn_reflns_limit_k_max 11
_diffrn_reflns_limit_k_min -11
_diffrn_reflns_limit_l_max 17
_diffrn_reflns_limit_l_min -17
_diffrn_reflns_number 27207
_diffrn_reflns_theta_full 25.00
_diffrn_reflns_theta_max 25.00
_diffrn_reflns_theta_min 1.38
_diffrn_standards_number 0
_exptl_absorpt_coefficient_mu 2.870
_exptl_absorpt_correction_T_max 0.6262
_exptl_absorpt_correction_T_min 0.4007
_exptl_absorpt_correction_type multi-scan
_exptl_absorpt_process_details '(SADABS; Sheldrick, 2003)'
_exptl_crystal_colour 'light yellow'
_exptl_crystal_density_diffrn 1.594
_exptl_crystal_density_method 'not measured'
_exptl_crystal_description Needle
_exptl_crystal_F_000 696
_exptl_crystal_size_max 0.39
_exptl_crystal_size_mid 0.19
_exptl_crystal_size_min 0.18
_refine_diff_density_max 0.377
_refine_diff_density_min -0.553
_refine_ls_extinction_method none
_refine_ls_goodness_of_fit_ref 0.869
_refine_ls_hydrogen_treatment mixed
_refine_ls_matrix_type full
_refine_ls_number_parameters 491
_refine_ls_number_reflns 5008
_refine_ls_number_restraints 0
_refine_ls_restrained_S_all 0.869
_refine_ls_R_factor_all 0.0315
_refine_ls_R_factor_gt 0.0289
_refine_ls_shift/su_max 0.002
_refine_ls_shift/su_mean 0.000
_refine_ls_structure_factor_coef Fsqd
_refine_ls_weighting_details 'calc w=1/[\s^2^(Fo^2^)+(0.1P)^2^] where P=(Fo^2^+2Fc^2^)/3'
_refine_ls_weighting_scheme calc
_refine_ls_wR_factor_gt 0.0912
_refine_ls_wR_factor_ref 0.0997
_reflns_number_gt 4648
_reflns_number_total 5008
_reflns_threshold_expression I>2\s(I)
_cod_data_source_file ci2767.cif
_cod_data_source_block I
_cod_depositor_comments
;
The following automatic conversions were performed:
'_symmetry_cell_setting' value 'Triclinic' changed to 'triclinic'
according to '/home/saulius/struct/CIF-dictionaries/cif_core.dic'
dictionary named 'cif_core.dic' version 2.4.1 from 2010-06-29.

Automatic conversion script
Id: cif_fix_enum 1527 2010-12-29 10:47:43Z saulius 

The following automatic conversions were performed:

'_symmetry_cell_setting' value 'Triclinic' changed to 'triclinic'
according to /home/saulius/struct/CIF-dictionaries/cif_core.dic
dictionary named 'cif_core.dic' version 2.4.1 from 2010-06-29.

Automatic conversion script
Id: cif_fix_values 1715 2011-07-08 13:25:40Z adriana 
;
_cod_database_code 2221029
_cod_database_fobs_code 2221029

loop_
_symmetry_equiv_pos_as_xyz
'x, y, z'
'-x, -y, -z'

loop_
_atom_site_type_symbol
_atom_site_label
_atom_site_fract_x
_atom_site_fract_y
_atom_site_fract_z
_atom_site_U_iso_or_equiv
_atom_site_adp_type
_atom_site_calc_flag
_atom_site_refinement_flags
_atom_site_occupancy
_atom_site_disorder_assembly
_atom_site_disorder_group
Br Br1A -0.09830(2) 0.72553(2) 0.551387(13) 0.02782(11) Uani d . 1 . .
N N1A 0.06082(17) 0.81444(17) 0.42221(11) 0.0205(4) Uani d . 1 . .
C C2A -0.0207(2) 0.7146(2) 0.43692(13) 0.0202(4) Uani d . 1 . .
C C3A -0.0501(2) 0.5984(2) 0.38082(14) 0.0223(4) Uani d . 1 . .
C C4A 0.01131(19) 0.5845(2) 0.29994(13) 0.0185(4) Uani d . 1 . .
C C5A 0.15706(19) 0.70379(19) 0.19273(13) 0.0176(4) Uani d . 1 . .
C C6A 0.24532(19) 0.8091(2) 0.18021(13) 0.0182(4) Uani d . 1 . .
C C7A 0.27300(19) 0.91362(19) 0.24867(13) 0.0197(4) Uani d . 1 . .
C C8A 0.2096(2) 0.9153(2) 0.32701(13) 0.0204(4) Uani d . 1 . .
C C9A 0.11985(19) 0.80637(19) 0.34132(13) 0.0186(4) Uani d . 1 . .
C C10A 0.09499(19) 0.69426(19) 0.27681(13) 0.0178(4) Uani d . 1 . .
C C11A -0.0078(2) 0.4498(2) 0.25100(13) 0.0190(4) Uani d . 1 . .
C C12A -0.1389(2) 0.3890(2) 0.23443(13) 0.0220(4) Uani d . 1 . .
C C13A -0.1566(2) 0.2565(2) 0.20000(15) 0.0265(5) Uani d . 1 . .
C C14A -0.0440(2) 0.1825(2) 0.18294(14) 0.0265(5) Uani d . 1 . .
C C15A 0.0871(2) 0.2423(2) 0.19786(13) 0.0236(4) Uani d . 1 . .
C C16A 0.1057(2) 0.3744(2) 0.23107(13) 0.0196(4) Uani d . 1 . .
C C17A 0.1870(2) 0.6020(3) 0.04572(15) 0.0267(5) Uani d . 1 . .
C C18A 0.4127(2) 1.1078(2) 0.29986(15) 0.0262(5) Uani d . 1 . .
O O1A 0.11992(14) 0.60380(14) 0.12739(9) 0.0216(3) Uani d . 1 . .
O O2A 0.36495(15) 1.01016(14) 0.22783(10) 0.0231(3) Uani d . 1 . .
Br Br1B 0.55112(2) 0.694767(19) 0.898615(13) 0.02541(11) Uani d . 1 . .
N N1B 0.54825(17) 0.51735(17) 0.74864(11) 0.0187(4) Uani d . 1 . .
C C2B 0.50047(19) 0.53079(19) 0.82786(13) 0.0183(4) Uani d . 1 . .
C C3B 0.4198(2) 0.4360(2) 0.86636(14) 0.0191(4) Uani d . 1 . .
C C4B 0.38014(19) 0.3180(2) 0.81667(13) 0.0169(4) Uani d . 1 . .
C C5B 0.37631(19) 0.19046(19) 0.66232(13) 0.0183(4) Uani d . 1 . .
C C6B 0.4281(2) 0.1790(2) 0.57944(14) 0.0205(4) Uani d . 1 . .
C C7B 0.5251(2) 0.2767(2) 0.55562(13) 0.0200(4) Uani d . 1 . .
C C8B 0.5642(2) 0.3868(2) 0.61213(14) 0.0193(4) Uani d . 1 . .
C C9B 0.51012(19) 0.40097(19) 0.69749(13) 0.0175(4) Uani d . 1 . .
C C10B 0.42110(19) 0.30043(19) 0.72675(13) 0.0173(4) Uani d . 1 . .
C C11B 0.30626(19) 0.2160(2) 0.86651(12) 0.0161(4) Uani d . 1 . .
C C12B 0.1834(2) 0.2501(2) 0.90227(13) 0.0185(4) Uani d . 1 . .
C C13B 0.1267(2) 0.1686(2) 0.96236(14) 0.0223(4) Uani d . 1 . .
C C14B 0.1912(2) 0.0542(2) 0.98908(14) 0.0228(4) Uani d . 1 . .
C C15B 0.3122(2) 0.0188(2) 0.95183(14) 0.0218(4) Uani d . 1 . .
C C16B 0.36828(19) 0.0984(2) 0.89061(13) 0.0192(4) Uani d . 1 . .
C C17B 0.2224(2) 0.0005(2) 0.62431(15) 0.0236(4) Uani d . 1 . .
C C18B 0.6704(2) 0.3438(2) 0.44447(16) 0.0266(5) Uani d . 1 . .
O O1B 0.28035(15) 0.10469(14) 0.68888(9) 0.0238(3) Uani d . 1 . .
O O2B 0.57054(16) 0.25043(15) 0.47225(9) 0.0276(3) Uani d . 1 . .
H H3A -0.102(3) 0.527(3) 0.3972(17) 0.030(7) Uiso d . 1 . .
H H6A 0.290(2) 0.816(2) 0.1237(16) 0.020(5) Uiso d . 1 . .
H H8A 0.220(2) 0.987(3) 0.3705(16) 0.026(6) Uiso d . 1 . .
H H16A 0.193(2) 0.414(2) 0.2432(15) 0.021(6) Uiso d . 1 . .
H H14A -0.053(2) 0.098(3) 0.1641(16) 0.027(6) Uiso d . 1 . .
H H13A -0.241(3) 0.218(3) 0.1921(19) 0.038(7) Uiso d . 1 . .
H H15A 0.163(3) 0.187(3) 0.1838(16) 0.033(6) Uiso d . 1 . .
H H3B 0.394(2) 0.452(2) 0.9274(17) 0.027(6) Uiso d . 1 . .
H H8B 0.622(2) 0.455(2) 0.5995(15) 0.021(6) Uiso d . 1 . .
H H12B 0.140(2) 0.327(2) 0.8887(13) 0.010(5) Uiso d . 1 . .
H H13B 0.051(3) 0.194(3) 0.9858(18) 0.038(7) Uiso d . 1 . .
H H16B 0.451(2) 0.079(2) 0.8690(15) 0.020(5) Uiso d . 1 . .
H H15B 0.363(2) -0.057(3) 0.9700(16) 0.026(6) Uiso d . 1 . .
H H6B 0.406(2) 0.113(2) 0.5367(17) 0.024(6) Uiso d . 1 . .
H H12A -0.217(3) 0.436(2) 0.2490(15) 0.029(6) Uiso d . 1 . .
H H181 0.480(3) 1.150(3) 0.2743(19) 0.038(7) Uiso d . 1 . .
H H182 0.340(3) 1.171(3) 0.3149(17) 0.033(7) Uiso d . 1 . .
H H183 0.444(2) 1.058(2) 0.3530(17) 0.027(6) Uiso d . 1 . .
H H171 0.163(2) 0.683(2) 0.0128(16) 0.022(5) Uiso d . 1 . .
H H172 0.152(3) 0.531(3) 0.012(2) 0.042(7) Uiso d . 1 . .
H H173 0.283(3) 0.593(3) 0.0583(17) 0.028(6) Uiso d . 1 . .
H H282 0.748(3) 0.348(3) 0.4829(18) 0.032(7) Uiso d . 1 . .
H H281 0.634(2) 0.429(3) 0.4422(15) 0.023(6) Uiso d . 1 . .
H H283 0.688(3) 0.308(3) 0.3863(19) 0.032(7) Uiso d . 1 . .
H H273 0.156(3) -0.042(3) 0.6514(19) 0.043(8) Uiso d . 1 . .
H H272 0.298(3) -0.065(3) 0.6064(16) 0.034(6) Uiso d . 1 . .
H H271 0.177(2) 0.035(2) 0.5686(17) 0.027(6) Uiso d . 1 . .
H H14B 0.151(2) 0.000(2) 1.0286(16) 0.022(6) Uiso d . 1 . .

loop_
_atom_site_aniso_label
_atom_site_aniso_U_11
_atom_site_aniso_U_22
_atom_site_aniso_U_33
_atom_site_aniso_U_12
_atom_site_aniso_U_13
_atom_site_aniso_U_23
Br1A 0.03787(17) 0.02967(17) 0.01893(16) 0.00803(11) 0.01470(11) 0.00473(11)
N1A 0.0251(9) 0.0211(9) 0.0169(8) 0.0059(7) 0.0071(7) 0.0031(7)
C2A 0.0236(10) 0.0240(11) 0.0147(9) 0.0077(8) 0.0072(8) 0.0052(8)
C3A 0.0243(10) 0.0216(11) 0.0231(11) 0.0050(8) 0.0082(8) 0.0065(9)
C4A 0.0174(9) 0.0207(10) 0.0183(10) 0.0042(7) 0.0030(7) 0.0039(8)
C5A 0.0183(9) 0.0176(10) 0.0175(9) 0.0043(7) 0.0037(7) 0.0011(8)
C6A 0.0209(9) 0.0200(10) 0.0150(10) 0.0042(8) 0.0056(8) 0.0034(8)
C7A 0.0202(9) 0.0173(9) 0.0223(10) 0.0031(7) 0.0022(8) 0.0047(8)
C8A 0.0244(10) 0.0185(10) 0.0183(10) 0.0025(8) 0.0038(8) -0.0015(8)
C9A 0.0211(9) 0.0199(10) 0.0157(10) 0.0074(8) 0.0035(7) 0.0037(8)
C10A 0.0184(9) 0.0188(10) 0.0171(10) 0.0055(7) 0.0021(7) 0.0034(8)
C11A 0.0224(10) 0.0219(11) 0.0137(10) 0.0018(8) 0.0039(8) 0.0047(8)
C12A 0.0190(10) 0.0286(11) 0.0192(10) 0.0026(9) 0.0026(8) 0.0062(9)
C13A 0.0233(11) 0.0311(12) 0.0242(11) -0.0072(9) -0.0001(9) 0.0030(9)
C14A 0.0390(12) 0.0202(12) 0.0192(11) -0.0047(9) 0.0023(9) -0.0030(9)
C15A 0.0283(11) 0.0273(11) 0.0156(10) 0.0055(9) 0.0042(8) -0.0002(8)
C16A 0.0187(10) 0.0246(11) 0.0159(10) 0.0008(8) 0.0035(8) 0.0028(8)
C17A 0.0328(13) 0.0314(13) 0.0165(10) 0.0019(10) 0.0095(9) -0.0040(9)
C18A 0.0297(11) 0.0227(11) 0.0252(12) -0.0050(9) -0.0003(9) 0.0021(9)
O1A 0.0274(7) 0.0233(7) 0.0146(7) -0.0021(6) 0.0081(5) -0.0027(6)
O2A 0.0268(7) 0.0205(7) 0.0226(8) -0.0052(6) 0.0074(6) 0.0002(6)
Br1B 0.03604(17) 0.01914(16) 0.01965(16) -0.00615(10) -0.00020(10) -0.00227(10)
N1B 0.0190(8) 0.0197(9) 0.0170(8) -0.0013(6) 0.0007(6) 0.0009(7)
C2B 0.0220(9) 0.0152(9) 0.0165(10) 0.0003(7) -0.0026(8) -0.0009(7)
C3B 0.0219(10) 0.0200(10) 0.0157(10) 0.0011(8) 0.0026(8) 0.0021(8)
C4B 0.0147(9) 0.0182(10) 0.0176(10) 0.0021(7) 0.0004(7) 0.0012(8)
C5B 0.0190(9) 0.0167(10) 0.0191(10) 0.0010(7) 0.0000(7) 0.0032(8)
C6B 0.0237(10) 0.0191(10) 0.0183(10) 0.0003(8) 0.0031(8) -0.0027(8)
C7B 0.0236(10) 0.0236(11) 0.0140(10) 0.0046(8) 0.0053(8) 0.0031(8)
C8B 0.0202(10) 0.0204(10) 0.0185(10) -0.0003(8) 0.0048(8) 0.0059(8)
C9B 0.0169(9) 0.0179(10) 0.0176(9) 0.0012(7) -0.0011(7) 0.0028(8)
C10B 0.0170(9) 0.0196(10) 0.0157(9) 0.0028(7) 0.0011(7) 0.0033(8)
C11B 0.0183(9) 0.0190(10) 0.0105(9) -0.0033(7) 0.0009(7) -0.0017(7)
C12B 0.0188(9) 0.0184(11) 0.0179(10) 0.0019(8) 0.0013(8) -0.0023(8)
C13B 0.0180(10) 0.0284(11) 0.0208(10) -0.0014(8) 0.0071(8) -0.0035(8)
C14B 0.0274(10) 0.0226(11) 0.0182(10) -0.0087(8) 0.0057(8) 0.0003(8)
C15B 0.0255(10) 0.0180(10) 0.0216(10) 0.0010(8) 0.0012(8) 0.0007(8)
C16B 0.0180(10) 0.0205(10) 0.0189(10) -0.0003(8) 0.0046(8) -0.0032(8)
C17B 0.0263(11) 0.0195(11) 0.0238(11) -0.0040(9) 0.0018(9) -0.0044(9)
C18B 0.0319(12) 0.0260(12) 0.0246(12) 0.0037(10) 0.0134(10) 0.0073(9)
O1B 0.0283(7) 0.0234(7) 0.0192(7) -0.0094(6) 0.0055(6) -0.0020(6)
O2B 0.0366(8) 0.0284(8) 0.0195(8) -0.0021(6) 0.0152(6) -0.0023(6)

loop_
_atom_type_symbol
_atom_type_description
_atom_type_scat_dispersion_real
_atom_type_scat_dispersion_imag
_atom_type_scat_source
C C 0.0033 0.0016 'International Tables Vol C Tables 4.2.6.8 and 6.1.1.4'
H H 0.0000 0.0000 'International Tables Vol C Tables 4.2.6.8 and 6.1.1.4'
N N 0.0061 0.0033 'International Tables Vol C Tables 4.2.6.8 and 6.1.1.4'
O O 0.0106 0.0060 'International Tables Vol C Tables 4.2.6.8 and 6.1.1.4'
Br Br -0.2901 2.4595 'International Tables Vol C Tables 4.2.6.8 and 6.1.1.4'

loop_
_geom_angle_atom_site_label_1
_geom_angle_atom_site_label_2
_geom_angle_atom_site_label_3
_geom_angle_site_symmetry_1
_geom_angle_site_symmetry_3
_geom_angle
_geom_angle_publ_flag
C2A N1A C9A . . 116.40(17) ?
N1A C2A C3A . . 126.61(18) ?
N1A C2A Br1A . . 115.79(15) ?
C3A C2A Br1A . . 117.47(15) ?
C4A C3A C2A . . 118.63(19) ?
C4A C3A H3A . . 118.2(16) ?
C2A C3A H3A . . 123.0(16) ?
C3A C4A C10A . . 117.62(18) ?
C3A C4A C11A . . 115.29(18) ?
C10A C4A C11A . . 126.82(17) ?
O1A C5A C6A . . 123.19(17) ?
O1A C5A C10A . . 115.72(16) ?
C6A C5A C10A . . 121.07(18) ?
C5A C6A C7A . . 120.33(17) ?
C5A C6A H6A . . 122.2(13) ?
C7A C6A H6A . . 117.5(13) ?
C8A C7A O2A . . 124.71(18) ?
C8A C7A C6A . . 121.31(18) ?
O2A C7A C6A . . 113.98(16) ?
C7A C8A C9A . . 118.89(18) ?
C7A C8A H8A . . 122.6(14) ?
C9A C8A H8A . . 118.5(14) ?
N1A C9A C8A . . 115.57(17) ?
N1A C9A C10A . . 122.43(17) ?
C8A C9A C10A . . 121.98(17) ?
C4A C10A C9A . . 118.10(17) ?
C4A C10A C5A . . 125.79(18) ?
C9A C10A C5A . . 116.11(17) ?
C12A C11A C16A . . 118.49(19) ?
C12A C11A C4A . . 120.08(18) ?
C16A C11A C4A . . 120.93(17) ?
C13A C12A C11A . . 120.8(2) ?
C13A C12A H12A . . 118.8(14) ?
C11A C12A H12A . . 120.3(14) ?
C14A C13A C12A . . 120.2(2) ?
C14A C13A H13A . . 120.2(18) ?
C12A C13A H13A . . 119.6(18) ?
C13A C14A C15A . . 119.7(2) ?
C13A C14A H14A . . 121.3(15) ?
C15A C14A H14A . . 119.1(15) ?
C16A C15A C14A . . 120.6(2) ?
C16A C15A H15A . . 122.8(15) ?
C14A C15A H15A . . 116.6(15) ?
C15A C16A C11A . . 120.26(19) ?
C15A C16A H16A . . 121.2(14) ?
C11A C16A H16A . . 118.4(14) ?
O1A C17A H171 . . 109.2(13) ?
O1A C17A H172 . . 106.1(18) ?
H171 C17A H172 . . 108(2) ?
O1A C17A H173 . . 110.7(15) ?
H171 C17A H173 . . 114(2) ?
H172 C17A H173 . . 109(2) ?
O2A C18A H181 . . 100.4(18) ?
O2A C18A H182 . . 112.2(15) ?
H181 C18A H182 . . 111(2) ?
O2A C18A H183 . . 107.3(14) ?
H181 C18A H183 . . 114(2) ?
H182 C18A H183 . . 111(2) ?
C5A O1A C17A . . 118.03(16) ?
C7A O2A C18A . . 116.35(16) ?
C2B N1B C9B . . 116.28(17) ?
N1B C2B C3B . . 126.12(18) ?
N1B C2B Br1B . . 116.34(14) ?
C3B C2B Br1B . . 117.52(14) ?
C4B C3B C2B . . 118.86(18) ?
C4B C3B H3B . . 120.4(15) ?
C2B C3B H3B . . 120.7(15) ?
C3B C4B C10B . . 117.97(18) ?
C3B C4B C11B . . 115.31(17) ?
C10B C4B C11B . . 126.54(17) ?
O1B C5B C6B . . 123.94(18) ?
O1B C5B C10B . . 115.64(16) ?
C6B C5B C10B . . 120.40(18) ?
C5B C6B C7B . . 120.30(19) ?
C5B C6B H6B . . 125.0(15) ?
C7B C6B H6B . . 114.7(15) ?
O2B C7B C8B . . 124.74(19) ?
O2B C7B C6B . . 113.86(18) ?
C8B C7B C6B . . 121.38(19) ?
C7B C8B C9B . . 118.94(19) ?
C7B C8B H8B . . 125.6(15) ?
C9B C8B H8B . . 115.4(15) ?
N1B C9B C8B . . 115.72(17) ?
N1B C9B C10B . . 122.91(17) ?
C8B C9B C10B . . 121.37(17) ?
C9B C10B C4B . . 117.57(17) ?
C9B C10B C5B . . 117.28(17) ?
C4B C10B C5B . . 125.13(18) ?
C16B C11B C12B . . 119.27(18) ?
C16B C11B C4B . . 120.99(17) ?
C12B C11B C4B . . 118.87(17) ?
C13B C12B C11B . . 119.92(19) ?
C13B C12B H12B . . 118.0(13) ?
C11B C12B H12B . . 122.0(13) ?
C12B C13B C14B . . 120.80(19) ?
C12B C13B H13B . . 118.1(18) ?
C14B C13B H13B . . 121.0(18) ?
C13B C14B C15B . . 119.15(19) ?
C13B C14B H14B . . 119.4(14) ?
C15B C14B H14B . . 121.4(14) ?
C16B C15B C14B . . 120.41(19) ?
C16B C15B H15B . . 117.0(14) ?
C14B C15B H15B . . 122.5(14) ?
C15B C16B C11B . . 120.38(18) ?
C15B C16B H16B . . 120.7(14) ?
C11B C16B H16B . . 118.7(14) ?
O1B C17B H273 . . 106.0(19) ?
O1B C17B H272 . . 110.5(13) ?
H273 C17B H272 . . 111(2) ?
O1B C17B H271 . . 113.2(14) ?
H273 C17B H271 . . 107(2) ?
H272 C17B H271 . . 108.9(19) ?
O2B C18B H282 . . 111.3(16) ?
O2B C18B H281 . . 110.0(14) ?
H282 C18B H281 . . 109(2) ?
O2B C18B H283 . . 103.4(16) ?
H282 C18B H283 . . 110(2) ?
H281 C18B H283 . . 112(2) ?
C5B O1B C17B . . 118.11(16) ?
C7B O2B C18B . . 116.83(17) ?

loop_
_geom_bond_atom_site_label_1
_geom_bond_atom_site_label_2
_geom_bond_site_symmetry_2
_geom_bond_distance
_geom_bond_publ_flag
Br1A C2A . 1.9168(19) ?
N1A C2A . 1.296(3) ?
N1A C9A . 1.374(3) ?
C2A C3A . 1.392(3) ?
C3A C4A . 1.388(3) ?
C3A H3A . 0.92(3) ?
C4A C10A . 1.422(3) ?
C4A C11A . 1.487(3) ?
C5A O1A . 1.364(2) ?
C5A C6A . 1.370(3) ?
C5A C10A . 1.440(3) ?
C6A C7A . 1.412(3) ?
C6A H6A . 0.98(2) ?
C7A C8A . 1.363(3) ?
C7A O2A . 1.364(2) ?
C8A C9A . 1.413(3) ?
C8A H8A . 0.93(3) ?
C9A C10A . 1.426(3) ?
C11A C12A . 1.395(3) ?
C11A C16A . 1.402(3) ?
C12A C13A . 1.387(3) ?
C12A H12A . 0.95(3) ?
C13A C14A . 1.379(3) ?
C13A H13A . 0.89(3) ?
C14A C15A . 1.389(3) ?
C14A H14A . 0.87(3) ?
C15A C16A . 1.379(3) ?
C15A H15A . 0.97(3) ?
C16A H16A . 0.93(2) ?
C17A O1A . 1.426(2) ?
C17A H171 . 0.99(2) ?
C17A H172 . 0.88(3) ?
C17A H173 . 0.95(3) ?
C18A O2A . 1.435(3) ?
C18A H181 . 0.90(3) ?
C18A H182 . 1.00(3) ?
C18A H183 . 0.99(3) ?
Br1B C2B . 1.9147(19) ?
N1B C2B . 1.302(3) ?
N1B C9B . 1.370(3) ?
C2B C3B . 1.393(3) ?
C3B C4B . 1.376(3) ?
C3B H3B . 0.97(3) ?
C4B C10B . 1.427(3) ?
C4B C11B . 1.497(3) ?
C5B O1B . 1.350(2) ?
C5B C6B . 1.369(3) ?
C5B C10B . 1.440(3) ?
C6B C7B . 1.419(3) ?
C6B H6B . 0.89(3) ?
C7B O2B . 1.362(2) ?
C7B C8B . 1.363(3) ?
C8B C9B . 1.414(3) ?
C8B H8B . 0.91(2) ?
C9B C10B . 1.420(3) ?
C11B C16B . 1.389(3) ?
C11B C12B . 1.399(3) ?
C12B C13B . 1.382(3) ?
C12B H12B . 0.92(2) ?
C13B C14B . 1.383(3) ?
C13B H13B . 0.89(3) ?
C14B C15B . 1.395(3) ?
C14B H14B . 0.92(2) ?
C15B C16B . 1.380(3) ?
C15B H15B . 0.96(3) ?
C16B H16B . 0.92(2) ?
C17B O1B . 1.435(2) ?
C17B H273 . 0.90(3) ?
C17B H272 . 1.05(3) ?
C17B H271 . 0.99(2) ?
C18B O2B . 1.432(3) ?
C18B H282 . 0.91(3) ?
C18B H281 . 0.94(3) ?
C18B H283 . 0.95(3) ?

loop_
_geom_hbond_atom_site_label_D
_geom_hbond_atom_site_label_H
_geom_hbond_atom_site_label_A
_geom_hbond_site_symmetry_A
_geom_hbond_distance_DH
_geom_hbond_distance_HA
_geom_hbond_distance_DA
_geom_hbond_angle_DHA
C16A H16A N1B 2_666 0.93(2) 2.59(2) 3.497(3) 167(2)
C16B H16B O2A 2_666 0.92(2) 2.54(2) 3.437(2) 163(2)
C17B H272 O2B 2_656 1.04(3) 2.57(3) 3.580(3) 164(2)
C12A H12A Cg1 2_566 0.95(3) 2.87(3) 3.762(2) 158(2)
